data_4518211
loop_
_publ_author_name
'S\'anchez-F\'erez, Francisco'
'Solans-Monfort, Xavier'
'Calvet, Teresa'
'Font-Bardia, Merc\`e'
'Pons, Josefina'

_publ_section_title
;
 Influence of Aromatic Cations on the Structural Arrangement of Hg(II)
 Halides.
;
_journal_issue 45
_journal_name_full 'ACS omega'
_journal_page_first 29357
_journal_page_last 29372
_journal_paper_doi 10.1021/acsomega.0c04175
_journal_volume 5
_journal_year 2020
_chemical_formula_moiety '2(C10 H9 N2), Cl6 Hg2'
_chemical_formula_sum 'C20 H18 Cl6 Hg2 N4'
_chemical_formula_weight 928.26
_space_group_crystal_system monoclinic
_space_group_IT_number 14
_space_group_name_Hall '-P 2ybc'
_space_group_name_H-M_alt 'P 1 21/c 1'
_atom_sites_solution_hydrogens geom
_audit_creation_method SHELXL-2018/3
_cell_angle_alpha 90
_cell_angle_beta 94.962(2)
_cell_angle_gamma 90
_cell_formula_units_Z 4
_cell_length_a 7.4413(3)
_cell_length_b 21.6102(12)
_cell_length_c 15.4817(8)
_cell_measurement_reflns_used 9947
_cell_measurement_temperature 100(2)
_cell_measurement_theta_max 30.50
_cell_measurement_theta_min 2.75
_cell_volume 2480.3(2)
_computing_cell_refinement 'Bruker SAINT'
_computing_data_collection 'Bruker APEX3'
_computing_data_reduction 'Bruker SAINT'
_computing_molecular_graphics 'Bruker SHELXTL'
_computing_publication_material 'Bruker SHELXTL'
_computing_structure_refinement 'SHELXL-2018/3 (Sheldrick, 2018)'
_computing_structure_solution 'SHELXT 2014/5 (Sheldrick, 2014)'
_diffrn_ambient_temperature 100(2)
_diffrn_measured_fraction_theta_full 0.999
_diffrn_measured_fraction_theta_max 0.998
_diffrn_measurement_device_type 'D8 Venture'
_diffrn_measurement_method '\f and \w scans'
_diffrn_radiation_type MoK\a
_diffrn_radiation_wavelength 0.71073
_diffrn_reflns_av_R_equivalents 0.0502
_diffrn_reflns_av_unetI/netI 0.0279
_diffrn_reflns_Laue_measured_fraction_full 0.999
_diffrn_reflns_Laue_measured_fraction_max 0.998
_diffrn_reflns_limit_h_max 10
_diffrn_reflns_limit_h_min -10
_diffrn_reflns_limit_k_max 30
_diffrn_reflns_limit_k_min 0
_diffrn_reflns_limit_l_max 22
_diffrn_reflns_limit_l_min 0
_diffrn_reflns_number 7586
_diffrn_reflns_point_group_measured_fraction_full 0.999
_diffrn_reflns_point_group_measured_fraction_max 0.998
_diffrn_reflns_theta_full 25.242
_diffrn_reflns_theta_max 30.532
_diffrn_reflns_theta_min 2.748
_diffrn_source microfocus
_exptl_absorpt_coefficient_mu 13.029
_exptl_absorpt_correction_T_max 0.7461
_exptl_absorpt_correction_T_min 0.5426
_exptl_absorpt_correction_type multi-scan
_exptl_absorpt_process_details sadabs
_exptl_crystal_colour colourless
_exptl_crystal_density_diffrn 2.486
_exptl_crystal_description prism
_exptl_crystal_F_000 1712
_exptl_crystal_size_max 0.213
_exptl_crystal_size_mid 0.089
_exptl_crystal_size_min 0.030
_refine_diff_density_max 1.542
_refine_diff_density_min -1.644
_refine_diff_density_rms 0.159
_refine_ls_extinction_method none
_refine_ls_goodness_of_fit_ref 1.066
_refine_ls_hydrogen_treatment constr
_refine_ls_matrix_type full
_refine_ls_number_parameters 289
_refine_ls_number_reflns 7586
_refine_ls_number_restraints 0
_refine_ls_restrained_S_all 1.066
_refine_ls_R_factor_all 0.0340
_refine_ls_R_factor_gt 0.0224
_refine_ls_shift/su_max 0.002
_refine_ls_shift/su_mean 0.000
_refine_ls_structure_factor_coef Fsqd
_refine_ls_weighting_details 'w=1/[\s^2^(Fo^2^)+(0.0216P)^2^] where P=(Fo^2^+2Fc^2^)/3'
_refine_ls_weighting_scheme calc
_refine_ls_wR_factor_gt 0.0437
_refine_ls_wR_factor_ref 0.0503
_reflns_Friedel_coverage 0.000
_reflns_number_gt 6378
_reflns_number_total 7586
_reflns_threshold_expression 'I > 2\s(I)'
_cod_data_source_file ao0c04175_si_001.cif
_cod_data_source_block c20xb153a_0m_aa
_cod_depositor_comments 'Adding full bibliography for 4518208--4518213.cif.'
_cod_original_sg_symbol_H-M 'P 21/c'
_cod_database_code 4518211
_shelx_shelxl_version_number 2018/3
_shelx_space_group_comment
;
The symmetry employed for this shelxl refinement is uniquely defined
by the following loop, which should always be used as a source of
symmetry information in preference to the above space-group names.
They are only intended as comments.
;

loop_
_space_group_symop_operation_xyz
'x, y, z'
'-x, y+1/2, -z+1/2'
'-x, -y, -z'
'x, -y-1/2, z-1/2'

loop_
_atom_site_label
_atom_site_type_symbol
_atom_site_fract_x
_atom_site_fract_y
_atom_site_fract_z
_atom_site_U_iso_or_equiv
_atom_site_adp_type
_atom_site_occupancy
_atom_site_site_symmetry_order
_atom_site_calc_flag
_atom_site_refinement_flags_posn
_atom_site_refinement_flags_adp
_atom_site_refinement_flags_occupancy
_atom_site_disorder_assembly
_atom_site_disorder_group
Hg1 Hg 0.15642(2) 0.57878(2) 0.70663(2) 0.02617(4) Uani 1 1 d . . . . .
Hg2 Hg 0.62793(2) 0.65801(2) 0.73960(2) 0.02395(4) Uani 1 1 d . . . . .
Cl1 Cl -0.03075(9) 0.58871(3) 0.82550(5) 0.02014(14) Uani 1 1 d . . . . .
Cl2 Cl 0.16455(11) 0.49448(4) 0.60531(5) 0.02762(17) Uani 1 1 d . . . . .
Cl3 Cl 0.28541(10) 0.67381(4) 0.64100(5) 0.02415(16) Uani 1 1 d . . . . .
Cl4 Cl 0.47228(9) 0.56762(3) 0.80873(5) 0.01896(14) Uani 1 1 d . . . . .
Cl5 Cl 0.77782(10) 0.64592(4) 0.61134(5) 0.03033(18) Uani 1 1 d . . . . .
Cl6 Cl 0.61938(10) 0.73397(4) 0.85307(6) 0.02747(17) Uani 1 1 d . . . . .
N1 N 0.1543(4) 0.41046(13) 0.81263(19) 0.0261(6) Uani 1 1 d . . . . .
N2 N 0.0385(4) 0.35681(13) 0.6593(2) 0.0283(6) Uani 1 1 d . . . . .
H2N H 0.090218 0.393432 0.663440 0.034 Uiso 1 1 calc R U . . .
C1 C 0.2134(4) 0.43786(15) 0.8882(2) 0.0255(7) Uani 1 1 d . . . . .
H1 H 0.262341 0.478435 0.887419 0.031 Uiso 1 1 calc R U . . .
C2 C 0.2041(4) 0.40783(15) 0.9675(2) 0.0242(7) Uani 1 1 d . . . . .
H2 H 0.246988 0.427422 1.020247 0.029 Uiso 1 1 calc R U . . .
C3 C 0.1313(4) 0.34903(15) 0.9678(2) 0.0264(7) Uani 1 1 d . . . . .
H3 H 0.122248 0.328146 1.021205 0.032 Uiso 1 1 calc R U . . .
C4 C 0.0722(4) 0.32068(15) 0.8915(2) 0.0222(6) Uani 1 1 d . . . . .
H4 H 0.023116 0.280091 0.891186 0.027 Uiso 1 1 calc R U . . .
C5 C 0.0856(4) 0.35239(14) 0.8155(2) 0.0194(6) Uani 1 1 d . . . . .
C6 C 0.0208(4) 0.32462(13) 0.7322(2) 0.0172(6) Uani 1 1 d . . . . .
C7 C -0.0600(4) 0.26785(14) 0.7257(2) 0.0231(7) Uani 1 1 d . . . . .
H7 H -0.074652 0.244270 0.776448 0.028 Uiso 1 1 calc R U . . .
C8 C -0.1205(5) 0.24478(17) 0.6448(3) 0.0464(12) Uani 1 1 d . . . . .
H8 H -0.176225 0.205251 0.639586 0.056 Uiso 1 1 calc R U . . .
C9 C -0.0989(6) 0.2799(2) 0.5719(3) 0.0550(14) Uani 1 1 d . . . . .
H9 H -0.140187 0.264704 0.516081 0.066 Uiso 1 1 calc R U . . .
C10 C -0.0196(5) 0.3354(2) 0.5801(2) 0.0446(11) Uani 1 1 d . . . . .
H10 H -0.004278 0.359708 0.530084 0.054 Uiso 1 1 calc R U . . .
N3 N 0.4563(3) 0.86963(11) 0.83245(16) 0.0175(5) Uani 1 1 d . . . . .
H3N H 0.501255 0.836034 0.810497 0.021 Uiso 1 1 calc R U . . .
N4 N 0.4397(3) 0.84048(12) 0.66701(19) 0.0239(6) Uani 1 1 d . . . . .
C11 C 0.4744(4) 0.87682(15) 0.9190(2) 0.0222(6) Uani 1 1 d . . . . .
H11 H 0.535859 0.846396 0.954656 0.027 Uiso 1 1 calc R U . . .
C12 C 0.4043(4) 0.92803(14) 0.9555(2) 0.0212(6) Uani 1 1 d . . . . .
H12 H 0.415867 0.933501 1.016583 0.025 Uiso 1 1 calc R U . . .
C13 C 0.3167(4) 0.97156(14) 0.9023(2) 0.0214(6) Uani 1 1 d . . . . .
H13 H 0.266711 1.007150 0.927162 0.026 Uiso 1 1 calc R U . . .
C14 C 0.3002(4) 0.96406(14) 0.8119(2) 0.0212(6) Uani 1 1 d . . . . .
H14 H 0.240983 0.994441 0.775380 0.025 Uiso 1 1 calc R U . . .
C15 C 0.3724(4) 0.91122(13) 0.77700(19) 0.0154(5) Uani 1 1 d . . . . .
C16 C 0.3645(4) 0.89519(14) 0.6843(2) 0.0181(6) Uani 1 1 d . . . . .
C17 C 0.2845(4) 0.93366(14) 0.6203(2) 0.0206(6) Uani 1 1 d . . . . .
H17 H 0.228930 0.971395 0.634782 0.025 Uiso 1 1 calc R U . . .
C18 C 0.2878(4) 0.91552(16) 0.5345(2) 0.0287(7) Uani 1 1 d . . . . .
H18 H 0.234460 0.940825 0.489127 0.034 Uiso 1 1 calc R U . . .
C19 C 0.3692(4) 0.86053(16) 0.5158(2) 0.0283(7) Uani 1 1 d . . . . .
H19 H 0.375992 0.847925 0.457425 0.034 Uiso 1 1 calc R U . . .
C20 C 0.4408(4) 0.82389(16) 0.5836(2) 0.0288(7) Uani 1 1 d . . . . .
H20 H 0.493187 0.785297 0.570465 0.035 Uiso 1 1 calc R U . . .

loop_
_atom_site_aniso_label
_atom_site_aniso_U_11
_atom_site_aniso_U_22
_atom_site_aniso_U_33
_atom_site_aniso_U_23
_atom_site_aniso_U_13
_atom_site_aniso_U_12
Hg1 0.02333(6) 0.03721(8) 0.01870(7) -0.00553(5) 0.00589(5) -0.00389(5)
Hg2 0.02171(6) 0.03292(7) 0.01777(6) -0.00007(5) 0.00482(4) -0.00227(5)
Cl1 0.0164(3) 0.0259(4) 0.0187(4) -0.0001(3) 0.0045(3) 0.0006(3)
Cl2 0.0315(4) 0.0328(4) 0.0197(4) -0.0053(3) 0.0089(3) -0.0080(3)
Cl3 0.0199(3) 0.0281(4) 0.0237(4) 0.0050(3) -0.0026(3) -0.0006(3)
Cl4 0.0153(3) 0.0205(3) 0.0211(4) 0.0028(3) 0.0013(3) -0.0012(2)
Cl5 0.0210(3) 0.0528(5) 0.0178(4) 0.0006(4) 0.0048(3) -0.0011(3)
Cl6 0.0261(4) 0.0199(4) 0.0354(5) -0.0071(3) -0.0033(3) 0.0028(3)
N1 0.0288(14) 0.0274(15) 0.0227(15) -0.0001(11) 0.0055(11) 0.0011(11)
N2 0.0243(13) 0.0245(14) 0.0369(18) 0.0081(12) 0.0080(12) 0.0049(11)
C1 0.0321(16) 0.0176(15) 0.0277(18) 0.0016(13) 0.0079(14) -0.0028(12)
C2 0.0232(14) 0.0306(17) 0.0184(16) -0.0024(13) -0.0013(12) 0.0013(12)
C3 0.0280(16) 0.0270(17) 0.0255(18) 0.0077(13) 0.0093(13) 0.0028(13)
C4 0.0203(13) 0.0208(15) 0.0267(17) 0.0009(13) 0.0079(12) -0.0017(11)
C5 0.0168(12) 0.0206(15) 0.0206(16) -0.0029(12) 0.0007(11) 0.0034(11)
C6 0.0148(12) 0.0190(14) 0.0179(15) -0.0001(11) 0.0021(11) 0.0027(10)
C7 0.0198(14) 0.0185(15) 0.0298(18) 0.0072(13) -0.0050(12) -0.0028(11)
C8 0.036(2) 0.0207(18) 0.077(3) -0.0176(19) -0.026(2) 0.0074(15)
C9 0.048(2) 0.078(3) 0.035(2) -0.036(2) -0.0223(19) 0.040(2)
C10 0.040(2) 0.079(3) 0.0161(18) 0.0126(19) 0.0101(15) 0.032(2)
N3 0.0186(11) 0.0163(12) 0.0175(13) 0.0005(10) 0.0006(10) -0.0007(9)
N4 0.0236(13) 0.0224(13) 0.0258(15) -0.0038(11) 0.0025(11) -0.0017(10)
C11 0.0252(15) 0.0237(16) 0.0171(15) 0.0006(12) -0.0024(12) -0.0035(12)
C12 0.0215(14) 0.0241(16) 0.0180(16) -0.0023(12) 0.0021(12) -0.0049(12)
C13 0.0200(13) 0.0193(15) 0.0260(17) -0.0059(12) 0.0077(12) -0.0031(11)
C14 0.0187(13) 0.0195(15) 0.0256(17) 0.0022(12) 0.0035(12) -0.0009(11)
C15 0.0144(12) 0.0156(13) 0.0166(14) 0.0004(10) 0.0031(10) -0.0034(10)
C16 0.0161(12) 0.0184(14) 0.0201(15) 0.0008(12) 0.0030(11) -0.0032(10)
C17 0.0196(13) 0.0243(16) 0.0170(15) 0.0031(12) -0.0035(11) -0.0031(11)
C18 0.0286(16) 0.0365(19) 0.0204(17) 0.0053(14) -0.0019(13) -0.0125(14)
C19 0.0318(17) 0.0350(19) 0.0180(16) -0.0065(14) 0.0024(13) -0.0163(14)
C20 0.0251(15) 0.0273(17) 0.035(2) -0.0113(15) 0.0077(14) -0.0079(13)

loop_
_atom_type_symbol
_atom_type_description
_atom_type_scat_dispersion_real
_atom_type_scat_dispersion_imag
_atom_type_scat_source
C C 0.0033 0.0016 'International Tables Vol C Tables 4.2.6.8 and 6.1.1.4'
H H 0.0000 0.0000 'International Tables Vol C Tables 4.2.6.8 and 6.1.1.4'
Hg Hg -2.3894 9.2266 'International Tables Vol C Tables 4.2.6.8 and 6.1.1.4'
N N 0.0061 0.0033 'International Tables Vol C Tables 4.2.6.8 and 6.1.1.4'
Cl Cl 0.1484 0.1585 'International Tables Vol C Tables 4.2.6.8 and 6.1.1.4'

loop_
_geom_angle_atom_site_label_1
_geom_angle_atom_site_label_2
_geom_angle_atom_site_label_3
_geom_angle
_geom_angle_site_symmetry_1
_geom_angle_site_symmetry_3
_geom_angle_publ_flag
Cl2 Hg1 Cl1 127.81(3) . . ?
Cl2 Hg1 Cl3 108.80(3) . . ?
Cl1 Hg1 Cl3 120.05(3) . . ?
Cl2 Hg1 Cl4 103.99(3) . . ?
Cl1 Hg1 Cl4 95.24(2) . . ?
Cl3 Hg1 Cl4 88.08(2) . . ?
Cl5 Hg2 Cl6 136.77(3) . . ?
Cl5 Hg2 Cl4 121.97(3) . . ?
Cl6 Hg2 Cl4 100.03(3) . . ?
Cl5 Hg2 Cl3 91.61(3) . . ?
Cl6 Hg2 Cl3 103.18(2) . . ?
Cl4 Hg2 Cl3 84.26(2) . . ?
Hg1 Cl3 Hg2 92.31(2) . . ?
Hg2 Cl4 Hg1 95.10(2) . . ?
C1 N1 C5 118.2(3) . . ?
C6 N2 C10 122.8(3) . . ?
C6 N2 H2N 118.6 . . ?
C10 N2 H2N 118.6 . . ?
N1 C1 C2 121.4(3) . . ?
N1 C1 H1 119.3 . . ?
C2 C1 H1 119.3 . . ?
C3 C2 C1 118.7(3) . . ?
C3 C2 H2 120.7 . . ?
C1 C2 H2 120.7 . . ?
C4 C3 C2 120.4(3) . . ?
C4 C3 H3 119.8 . . ?
C2 C3 H3 119.8 . . ?
C3 C4 C5 118.3(3) . . ?
C3 C4 H4 120.8 . . ?
C5 C4 H4 120.8 . . ?
N1 C5 C4 123.0(3) . . ?
N1 C5 C6 116.5(3) . . ?
C4 C5 C6 120.5(3) . . ?
N2 C6 C7 118.6(3) . . ?
N2 C6 C5 118.6(3) . . ?
C7 C6 C5 122.8(3) . . ?
C6 C7 C8 119.7(3) . . ?
C6 C7 H7 120.1 . . ?
C8 C7 H7 120.1 . . ?
C9 C8 C7 119.3(4) . . ?
C9 C8 H8 120.4 . . ?
C7 C8 H8 120.4 . . ?
C10 C9 C8 119.8(4) . . ?
C10 C9 H9 120.1 . . ?
C8 C9 H9 120.1 . . ?
C9 C10 N2 119.9(4) . . ?
C9 C10 H10 120.1 . . ?
N2 C10 H10 120.1 . . ?
C11 N3 C15 123.7(3) . . ?
C11 N3 H3N 118.1 . . ?
C15 N3 H3N 118.1 . . ?
C20 N4 C16 117.7(3) . . ?
N3 C11 C12 119.8(3) . . ?
N3 C11 H11 120.1 . . ?
C12 C11 H11 120.1 . . ?
C11 C12 C13 119.0(3) . . ?
C11 C12 H12 120.5 . . ?
C13 C12 H12 120.5 . . ?
C12 C13 C14 120.9(3) . . ?
C12 C13 H13 119.6 . . ?
C14 C13 H13 119.6 . . ?
C15 C14 C13 118.6(3) . . ?
C15 C14 H14 120.7 . . ?
C13 C14 H14 120.7 . . ?
N3 C15 C14 118.0(3) . . ?
N3 C15 C16 116.0(3) . . ?
C14 C15 C16 126.0(3) . . ?
N4 C16 C17 122.9(3) . . ?
N4 C16 C15 114.8(3) . . ?
C17 C16 C15 122.3(3) . . ?
C18 C17 C16 118.2(3) . . ?
C18 C17 H17 120.9 . . ?
C16 C17 H17 120.9 . . ?
C19 C18 C17 119.4(3) . . ?
C19 C18 H18 120.3 . . ?
C17 C18 H18 120.3 . . ?
C18 C19 C20 118.8(3) . . ?
C18 C19 H19 120.6 . . ?
C20 C19 H19 120.6 . . ?
N4 C20 C19 122.9(3) . . ?
N4 C20 H20 118.6 . . ?
C19 C20 H20 118.6 . . ?

loop_
_geom_bond_atom_site_label_1
_geom_bond_atom_site_label_2
_geom_bond_distance
_geom_bond_site_symmetry_2
_geom_bond_publ_flag
Hg1 Cl2 2.4082(8) . ?
Hg1 Cl1 2.4116(7) . ?
Hg1 Cl3 2.5179(8) . ?
Hg1 Cl4 2.7273(7) . ?
Hg2 Cl5 2.3745(8) . ?
Hg2 Cl6 2.4092(8) . ?
Hg2 Cl4 2.5527(7) . ?
Hg2 Cl3 2.8757(7) . ?
N1 C1 1.351(4) . ?
N1 C5 1.357(4) . ?
N2 C6 1.342(4) . ?
N2 C10 1.347(5) . ?
N2 H2N 0.8800 . ?
C1 C2 1.395(5) . ?
C1 H1 0.9500 . ?
C2 C3 1.381(4) . ?
C2 H2 0.9500 . ?
C3 C4 1.368(5) . ?
C3 H3 0.9500 . ?
C4 C5 1.373(4) . ?
C4 H4 0.9500 . ?
C5 C6 1.465(4) . ?
C6 C7 1.366(4) . ?
C7 C8 1.387(5) . ?
C7 H7 0.9500 . ?
C8 C9 1.382(7) . ?
C8 H8 0.9500 . ?
C9 C10 1.338(7) . ?
C9 H9 0.9500 . ?
C10 H10 0.9500 . ?
N3 C11 1.344(4) . ?
N3 C15 1.357(4) . ?
N3 H3N 0.8800 . ?
N4 C20 1.341(4) . ?
N4 C16 1.345(4) . ?
C11 C12 1.367(4) . ?
C11 H11 0.9500 . ?
C12 C13 1.376(4) . ?
C12 H12 0.9500 . ?
C13 C14 1.403(4) . ?
C13 H13 0.9500 . ?
C14 C15 1.391(4) . ?
C14 H14 0.9500 . ?
C15 C16 1.472(4) . ?
C16 C17 1.389(4) . ?
C17 C18 1.386(5) . ?
C17 H17 0.9500 . ?
C18 C19 1.376(5) . ?
C18 H18 0.9500 . ?
C19 C20 1.384(5) . ?
C19 H19 0.9500 . ?
C20 H20 0.9500 . ?
